data_2225020
loop_
_publ_author_name
'Liu, Shi-Zhu'

_publ_section_title
;Poly[[bis(\m~2~-4,4'-bipyridine)[\m~2~-(2,4-dichlorophenoxy)acetato]copper(I)]
 nitrate]
;
_journal_coeditor_code IM2172
_journal_issue 2
_journal_name_full 'Acta Crystallographica Section E'
_journal_page_first m199
_journal_paper_doi 10.1107/S1600536810002229
_journal_volume 66
_journal_year 2010
_chemical_formula_iupac '[Cu2 (C8 H5 Cl2 O3) (C10 H8 N2)2] N O3'
_chemical_formula_moiety 'C28 H21 Cl2 Cu2 N4 O3 +, N O3 -'
_chemical_formula_sum 'C28 H21 Cl2 Cu2 N5 O6'
_chemical_formula_weight 721.5
_chemical_name_systematic
;Poly[[bis(\m~2~-4,4'-bipyridine)[\m~2~-(2,4-dichlorophenoxy)acetato]copper(I)]
nitrate]
;
_space_group_IT_number 14
_symmetry_cell_setting monoclinic
_symmetry_space_group_name_Hall '-P 2ybc'
_symmetry_space_group_name_H-M 'P 1 21/c 1'
_atom_sites_solution_hydrogens geom
_atom_sites_solution_primary direct
_atom_sites_solution_secondary difmap
_audit_creation_method SHELXL-97
_cell_angle_alpha 90.00
_cell_angle_beta 108.835(2)
_cell_angle_gamma 90.00
_cell_formula_units_Z 4
_cell_length_a 10.598(2)
_cell_length_b 18.552(3)
_cell_length_c 15.212(3)
_cell_measurement_reflns_used 5085
_cell_measurement_temperature 296(2)
_cell_measurement_theta_max 25.20
_cell_measurement_theta_min 1.79
_cell_volume 2830.7(9)
_computing_cell_refinement 'SAINT (Bruker, 2004)'
_computing_data_collection 'APEX2 (Bruker, 2004)'
_computing_data_reduction 'SAINT (Bruker, 2004)'
_computing_molecular_graphics 'XP in SHELXTL (Sheldrick, 2008)'
_computing_publication_material 'SHELXL97 (Sheldrick, 2008)'
_computing_structure_refinement 'SHELXL97 (Sheldrick, 2008)'
_computing_structure_solution 'SHELXS97 (Sheldrick, 2008)'
_diffrn_ambient_temperature 296(2)
_diffrn_measured_fraction_theta_full 0.998
_diffrn_measured_fraction_theta_max 0.998
_diffrn_measurement_device_type 'Bruker APEXII area-detector diffractometer'
_diffrn_measurement_method '\f and \w scan'
_diffrn_radiation_monochromator graphite
_diffrn_radiation_source 'fine-focus sealed tube'
_diffrn_radiation_type MoK\a
_diffrn_radiation_wavelength 0.71073
_diffrn_reflns_av_R_equivalents 0.0316
_diffrn_reflns_av_sigmaI/netI 0.0380
_diffrn_reflns_limit_h_max 12
_diffrn_reflns_limit_h_min -12
_diffrn_reflns_limit_k_max 22
_diffrn_reflns_limit_k_min -19
_diffrn_reflns_limit_l_max 18
_diffrn_reflns_limit_l_min -16
_diffrn_reflns_number 14129
_diffrn_reflns_theta_full 25.20
_diffrn_reflns_theta_max 25.20
_diffrn_reflns_theta_min 1.79
_exptl_absorpt_coefficient_mu 1.744
_exptl_absorpt_correction_T_max 0.9351
_exptl_absorpt_correction_T_min 0.8831
_exptl_absorpt_correction_type multi-scan
_exptl_absorpt_process_details '(SADABS; Sheldrick, 1996)'
_exptl_crystal_colour rufous
_exptl_crystal_density_diffrn 1.693
_exptl_crystal_density_method 'not measured'
_exptl_crystal_description block
_exptl_crystal_F_000 1456
_exptl_crystal_size_max 0.15
_exptl_crystal_size_mid 0.13
_exptl_crystal_size_min 0.08
_refine_diff_density_max 0.889
_refine_diff_density_min -0.684
_refine_ls_extinction_method none
_refine_ls_goodness_of_fit_ref 1.043
_refine_ls_hydrogen_treatment constr
_refine_ls_matrix_type full
_refine_ls_number_parameters 388
_refine_ls_number_reflns 5085
_refine_ls_number_restraints 0
_refine_ls_restrained_S_all 1.043
_refine_ls_R_factor_all 0.0684
_refine_ls_R_factor_gt 0.0492
_refine_ls_shift/su_max 0.001
_refine_ls_shift/su_mean 0.000
_refine_ls_structure_factor_coef Fsqd
_refine_ls_weighting_details 'calc w=1/[\s^2^(Fo^2^)+(0.0680P)^2^+4.0523P] where P=(Fo^2^+2Fc^2^)/3'
_refine_ls_weighting_scheme calc
_refine_ls_wR_factor_gt 0.1295
_refine_ls_wR_factor_ref 0.1433
_reflns_number_gt 3787
_reflns_number_total 5085
_reflns_threshold_expression I>2sigma(I)
_cod_data_source_file im2172.cif
_cod_data_source_block I
_cod_original_cell_volume 2830.9(8)
_cod_original_sg_symbol_H-M 'P 21/c'
_cod_database_code 2225020
_cod_database_fobs_code 2225020

loop_
_symmetry_equiv_pos_as_xyz
'x, y, z'
'-x, y+1/2, -z+1/2'
'-x, -y, -z'
'x, -y-1/2, z-1/2'

loop_
_atom_site_type_symbol
_atom_site_label
_atom_site_fract_x
_atom_site_fract_y
_atom_site_fract_z
_atom_site_U_iso_or_equiv
_atom_site_adp_type
_atom_site_calc_flag
_atom_site_refinement_flags
_atom_site_occupancy
_atom_site_disorder_assembly
_atom_site_disorder_group
Cu Cu1 0.29363(5) 0.27588(3) 1.15749(4) 0.04390(19) Uani d . 1 . .
Cu Cu2 0.48636(5) 0.28270(3) 1.03403(4) 0.04604(19) Uani d . 1 . .
N N3 0.3225(3) 0.2599(2) 0.9378(3) 0.0444(9) Uani d . 1 . .
C C22 0.0663(4) 0.2425(2) 0.8069(3) 0.0394(9) Uani d . 1 . .
C C13 -0.0770(4) 0.1880(2) 1.0032(3) 0.0499(12) Uani d . 1 . .
H H13 -0.1148 0.1422 0.9928 0.060 Uiso calc R 1 . .
C C5 0.1398(5) 0.5119(2) 1.2023(4) 0.0498(11) Uani d . 1 . .
C C12 -0.1511(4) 0.2477(2) 0.9594(3) 0.0380(9) Uani d . 1 . .
C C24 0.2591(4) 0.3141(3) 0.8824(3) 0.0466(11) Uani d . 1 . .
H H24 0.3019 0.3584 0.8882 0.056 Uiso calc R 1 . .
C C10 0.0413(4) 0.3181(2) 1.0374(3) 0.0451(11) Uani d . 1 . .
H H10 0.0815 0.3632 1.0486 0.054 Uiso calc R 1 . .
C C11 -0.0874(4) 0.3135(2) 0.9796(3) 0.0441(10) Uani d . 1 . .
H H11 -0.1327 0.3553 0.9535 0.053 Uiso calc R 1 . .
C C14 0.0513(4) 0.1966(2) 1.0613(3) 0.0495(12) Uani d . 1 . .
H H14 0.0979 0.1559 1.0900 0.059 Uiso calc R 1 . .
C C20 0.2591(5) 0.1964(3) 0.9247(4) 0.0559(13) Uani d . 1 . .
H H20 0.3024 0.1571 0.9596 0.067 Uiso calc R 1 . .
C C21 0.1331(4) 0.1861(3) 0.8623(3) 0.0513(12) Uani d . 1 . .
H H21 0.0928 0.1411 0.8575 0.062 Uiso calc R 1 . .
C C4 0.2570(5) 0.5161(2) 1.1810(4) 0.0558(13) Uani d . 1 . .
C C3 0.3775(6) 0.5171(3) 1.2524(5) 0.0752(17) Uani d . 1 . .
H H3 0.4569 0.5201 1.2390 0.090 Uiso calc R 1 . .
C C7 0.3548(5) 0.5004(3) 1.0594(4) 0.0619(14) Uani d . 1 . .
H H7A 0.4340 0.5263 1.0956 0.074 Uiso calc R 1 . .
H H7B 0.3364 0.5135 0.9947 0.074 Uiso calc R 1 . .
C C9 0.2614(9) 0.5098(3) 1.3627(4) 0.086(2) Uani d . 1 . .
C C6 0.1390(6) 0.5089(3) 1.2928(4) 0.0682(15) Uani d . 1 . .
H H6 0.0596 0.5063 1.3063 0.082 Uiso calc R 1 . .
C C2 0.3796(8) 0.5138(3) 1.3432(5) 0.091(2) Uani d . 1 . .
H H2 0.4604 0.5143 1.3913 0.110 Uiso calc R 1 . .
N N1 0.1127(3) 0.26020(19) 1.0789(2) 0.0387(8) Uani d . 1 . .
C C8 0.3819(4) 0.4199(2) 1.0702(3) 0.0429(10) Uani d . 1 . .
O O2 0.3150(3) 0.38364(16) 1.1069(2) 0.0532(8) Uani d . 1 . .
O O1 0.2440(3) 0.52203(18) 1.0888(3) 0.0606(9) Uani d . 1 . .
Cl Cl2 -0.01198(13) 0.51063(8) 1.11418(11) 0.0687(4) Uani d . 1 . .
Cl Cl1 0.2599(3) 0.50305(12) 1.47790(13) 0.1398(10) Uani d . 1 . .
O O3 0.4707(3) 0.39830(17) 1.0396(2) 0.0554(9) Uani d . 1 . .
N N6 0.2506(5) 0.4773(4) 0.7132(5) 0.0851(16) Uani d . 1 . .
C C23 0.1347(4) 0.3077(2) 0.8176(3) 0.0455(10) Uani d . 1 . .
H H23 0.0960 0.3470 0.7808 0.055 Uiso calc R 1 . .
C C25 -0.0720(4) 0.2359(2) 0.7422(3) 0.0376(9) Uani d . 1 . .
C C15 -0.2888(4) 0.2414(2) 0.8933(3) 0.0357(9) Uani d . 1 . .
C C26 -0.1299(4) 0.1708(2) 0.7098(3) 0.0484(11) Uani d . 1 . .
H H26 -0.0817 0.1284 0.7282 0.058 Uiso calc R 1 . .
C C19 -0.3701(4) 0.3011(2) 0.8646(3) 0.0473(11) Uani d . 1 . .
H H19 -0.3415 0.3458 0.8915 0.057 Uiso calc R 1 . .
C C16 -0.3419(4) 0.1766(2) 0.8556(3) 0.0469(11) Uani d . 1 . .
H H16 -0.2936 0.1343 0.8746 0.056 Uiso calc R 1 . .
C C29 -0.1522(4) 0.2960(2) 0.7132(4) 0.0563(13) Uani d . 1 . .
H H29 -0.1193 0.3414 0.7348 0.068 Uiso calc R 1 . .
C C18 -0.4926(4) 0.2953(2) 0.7970(3) 0.0475(11) Uani d . 1 . .
H H18 -0.5433 0.3368 0.7779 0.057 Uiso calc R 1 . .
C C17 -0.4666(4) 0.1739(2) 0.7894(3) 0.0505(12) Uani d . 1 . .
H H17 -0.5002 0.1292 0.7657 0.061 Uiso calc R 1 . .
C C27 -0.2593(4) 0.1678(2) 0.6498(3) 0.0512(12) Uani d . 1 . .
H H27 -0.2959 0.1229 0.6292 0.061 Uiso calc R 1 . .
C C28 -0.2795(5) 0.2893(2) 0.6530(4) 0.0547(13) Uani d . 1 . .
H H28 -0.3299 0.3309 0.6343 0.066 Uiso calc R 1 . .
N N2 -0.5420(3) 0.23224(18) 0.7575(2) 0.0386(8) Uani d . 1 . .
N N4 -0.3348(3) 0.22657(18) 0.6199(3) 0.0413(8) Uani d . 1 . .
O O6 0.2775(8) 0.4203(3) 0.6898(5) 0.161(3) Uani d . 1 . .
O O5 0.1538(8) 0.5055(6) 0.6659(6) 0.229(5) Uani d . 1 . .
O O4 0.3168(8) 0.5019(6) 0.7763(9) 0.282(7) Uani d . 1 . .

loop_
_atom_site_aniso_label
_atom_site_aniso_U_11
_atom_site_aniso_U_22
_atom_site_aniso_U_33
_atom_site_aniso_U_12
_atom_site_aniso_U_13
_atom_site_aniso_U_23
Cu1 0.0233(3) 0.0560(4) 0.0418(3) -0.0006(2) -0.0041(2) 0.0028(2)
Cu2 0.0269(3) 0.0546(4) 0.0474(4) 0.0019(2) -0.0008(2) -0.0023(3)
N3 0.0290(18) 0.051(2) 0.048(2) 0.0013(16) 0.0043(16) -0.0036(18)
C22 0.028(2) 0.047(2) 0.039(2) -0.0007(18) 0.0044(18) -0.0066(19)
C13 0.037(2) 0.040(2) 0.059(3) -0.0082(19) -0.003(2) 0.013(2)
C5 0.056(3) 0.036(2) 0.057(3) 0.007(2) 0.017(2) 0.003(2)
C12 0.026(2) 0.046(2) 0.037(2) -0.0006(17) 0.0030(17) 0.0049(19)
C24 0.032(2) 0.052(3) 0.050(3) -0.0088(19) 0.005(2) -0.002(2)
C10 0.028(2) 0.045(2) 0.052(3) -0.0045(18) -0.0022(19) 0.000(2)
C11 0.032(2) 0.042(2) 0.049(3) 0.0026(18) 0.0001(19) 0.005(2)
C14 0.032(2) 0.046(3) 0.058(3) 0.0006(19) -0.003(2) 0.017(2)
C20 0.040(2) 0.045(3) 0.067(3) 0.004(2) -0.004(2) -0.004(2)
C21 0.035(2) 0.046(3) 0.058(3) 0.0014(19) -0.005(2) -0.004(2)
C4 0.056(3) 0.036(2) 0.069(4) 0.011(2) 0.012(3) 0.007(2)
C3 0.068(4) 0.049(3) 0.093(5) 0.008(3) 0.004(3) -0.003(3)
C7 0.051(3) 0.049(3) 0.095(4) 0.011(2) 0.035(3) 0.021(3)
C9 0.142(7) 0.045(3) 0.061(4) 0.021(4) 0.022(4) -0.003(3)
C6 0.091(4) 0.041(3) 0.072(4) 0.014(3) 0.026(3) 0.004(3)
C2 0.095(5) 0.063(4) 0.084(5) 0.016(4) -0.015(4) -0.015(3)
N1 0.0260(17) 0.048(2) 0.0352(19) -0.0029(15) 0.0003(14) 0.0045(16)
C8 0.026(2) 0.042(2) 0.051(3) -0.0041(18) -0.0012(19) 0.007(2)
O2 0.0466(18) 0.0451(18) 0.060(2) -0.0064(14) 0.0066(16) 0.0104(15)
O1 0.0492(19) 0.058(2) 0.079(3) 0.0196(16) 0.0269(18) 0.0207(18)
Cl2 0.0513(7) 0.0733(9) 0.0809(10) 0.0034(6) 0.0205(7) 0.0069(7)
Cl1 0.233(3) 0.1117(16) 0.0609(11) 0.0612(17) 0.0279(14) -0.0073(10)
O3 0.0343(16) 0.0523(19) 0.074(2) 0.0030(14) 0.0096(16) 0.0018(16)
N6 0.046(3) 0.090(4) 0.106(5) -0.011(3) 0.006(3) -0.018(4)
C23 0.034(2) 0.049(3) 0.046(3) -0.0027(19) 0.0027(19) 0.003(2)
C25 0.030(2) 0.044(2) 0.037(2) -0.0019(17) 0.0077(18) -0.0073(18)
C15 0.0248(19) 0.046(2) 0.030(2) -0.0039(17) 0.0005(16) 0.0009(18)
C26 0.033(2) 0.039(2) 0.063(3) 0.0032(18) 0.000(2) -0.003(2)
C19 0.030(2) 0.043(2) 0.056(3) -0.0005(18) -0.003(2) -0.006(2)
C16 0.035(2) 0.040(2) 0.049(3) 0.0053(18) -0.010(2) 0.001(2)
C29 0.039(2) 0.037(2) 0.076(4) -0.0040(19) -0.006(2) -0.005(2)
C18 0.031(2) 0.044(3) 0.057(3) 0.0054(18) 0.000(2) 0.000(2)
C17 0.042(2) 0.043(3) 0.050(3) -0.0029(19) -0.007(2) -0.005(2)
C27 0.036(2) 0.045(3) 0.062(3) -0.005(2) 0.001(2) -0.008(2)
C28 0.041(3) 0.042(3) 0.068(3) 0.003(2) -0.001(2) 0.001(2)
N2 0.0247(16) 0.046(2) 0.0380(19) 0.0022(14) 0.0003(15) -0.0057(16)
N4 0.0308(18) 0.045(2) 0.042(2) -0.0016(15) 0.0043(16) -0.0007(16)
O6 0.190(7) 0.083(4) 0.160(6) -0.010(4) -0.012(5) -0.011(4)
O5 0.125(6) 0.424(16) 0.139(7) 0.105(8) 0.045(5) -0.002(8)
O4 0.106(6) 0.324(14) 0.378(15) -0.042(7) 0.023(7) -0.232(12)

loop_
_atom_type_symbol
_atom_type_description
_atom_type_scat_dispersion_real
_atom_type_scat_dispersion_imag
_atom_type_scat_source
C C 0.0033 0.0016 'International Tables Vol C Tables 4.2.6.8 and 6.1.1.4'
H H 0.0000 0.0000 'International Tables Vol C Tables 4.2.6.8 and 6.1.1.4'
N N 0.0061 0.0033 'International Tables Vol C Tables 4.2.6.8 and 6.1.1.4'
O O 0.0106 0.0060 'International Tables Vol C Tables 4.2.6.8 and 6.1.1.4'
Cl Cl 0.1484 0.1585 'International Tables Vol C Tables 4.2.6.8 and 6.1.1.4'
Cu Cu 0.3201 1.2651 'International Tables Vol C Tables 4.2.6.8 and 6.1.1.4'

loop_
_geom_angle_atom_site_label_1
_geom_angle_atom_site_label_2
_geom_angle_atom_site_label_3
_geom_angle_site_symmetry_1
_geom_angle_site_symmetry_3
_geom_angle
_geom_angle_publ_flag
N2 Cu1 N1 4_666 . 161.82(15) ?
N2 Cu1 O2 4_666 . 100.44(13) ?
N1 Cu1 O2 . . 96.62(13) ?
N3 Cu2 N4 . 4_666 160.65(15) ?
N3 Cu2 O3 . . 100.74(14) ?
N4 Cu2 O3 4_666 . 97.66(13) ?
C20 N3 C24 . . 116.1(4) ?
C20 N3 Cu2 . . 126.3(3) ?
C24 N3 Cu2 . . 117.4(3) ?
C21 C22 C23 . . 116.1(4) ?
C21 C22 C25 . . 122.9(4) ?
C23 C22 C25 . . 120.9(4) ?
C14 C13 C12 . . 120.2(4) ?
C14 C13 H13 . . 119.9 ?
C12 C13 H13 . . 119.9 ?
C6 C5 C4 . . 122.1(5) ?
C6 C5 Cl2 . . 117.9(4) ?
C4 C5 Cl2 . . 120.0(4) ?
C11 C12 C13 . . 115.9(4) ?
C11 C12 C15 . . 121.5(4) ?
C13 C12 C15 . . 122.6(4) ?
N3 C24 C23 . . 123.8(4) ?
N3 C24 H24 . . 118.1 ?
C23 C24 H24 . . 118.1 ?
N1 C10 C11 . . 123.0(4) ?
N1 C10 H10 . . 118.5 ?
C11 C10 H10 . . 118.5 ?
C10 C11 C12 . . 120.8(4) ?
C10 C11 H11 . . 119.6 ?
C12 C11 H11 . . 119.6 ?
N1 C14 C13 . . 123.4(4) ?
N1 C14 H14 . . 118.3 ?
C13 C14 H14 . . 118.3 ?
N3 C20 C21 . . 123.5(4) ?
N3 C20 H20 . . 118.2 ?
C21 C20 H20 . . 118.2 ?
C20 C21 C22 . . 120.3(4) ?
C20 C21 H21 . . 119.8 ?
C22 C21 H21 . . 119.8 ?
O1 C4 C5 . . 116.4(4) ?
O1 C4 C3 . . 124.4(5) ?
C5 C4 C3 . . 119.2(6) ?
C2 C3 C4 . . 119.9(7) ?
C2 C3 H3 . . 120.0 ?
C4 C3 H3 . . 120.0 ?
O1 C7 C8 . . 112.6(4) ?
O1 C7 H7A . . 109.1 ?
C8 C7 H7A . . 109.1 ?
O1 C7 H7B . . 109.1 ?
C8 C7 H7B . . 109.1 ?
H7A C7 H7B . . 107.8 ?
C2 C9 C6 . . 121.7(6) ?
C2 C9 Cl1 . . 121.2(6) ?
C6 C9 Cl1 . . 117.1(6) ?
C5 C6 C9 . . 117.3(6) ?
C5 C6 H6 . . 121.3 ?
C9 C6 H6 . . 121.3 ?
C3 C2 C9 . . 119.8(6) ?
C3 C2 H2 . . 120.1 ?
C9 C2 H2 . . 120.1 ?
C14 N1 C10 . . 116.6(3) ?
C14 N1 Cu1 . . 125.6(3) ?
C10 N1 Cu1 . . 117.8(3) ?
O2 C8 O3 . . 127.5(4) ?
O2 C8 C7 . . 118.0(4) ?
O3 C8 C7 . . 114.6(4) ?
C8 O2 Cu1 . . 143.1(3) ?
C4 O1 C7 . . 118.3(4) ?
C8 O3 Cu2 . . 114.4(3) ?
O4 N6 O5 . . 123.0(10) ?
O4 N6 O6 . . 119.4(8) ?
O5 N6 O6 . . 117.6(8) ?
C24 C23 C22 . . 120.1(4) ?
C24 C23 H23 . . 119.9 ?
C22 C23 H23 . . 119.9 ?
C26 C25 C29 . . 115.9(4) ?
C26 C25 C22 . . 122.8(4) ?
C29 C25 C22 . . 121.2(4) ?
C16 C15 C19 . . 116.1(4) ?
C16 C15 C12 . . 122.2(4) ?
C19 C15 C12 . . 121.7(4) ?
C25 C26 C27 . . 120.4(4) ?
C25 C26 H26 . . 119.8 ?
C27 C26 H26 . . 119.8 ?
C18 C19 C15 . . 120.9(4) ?
C18 C19 H19 . . 119.6 ?
C15 C19 H19 . . 119.6 ?
C15 C16 C17 . . 120.2(4) ?
C15 C16 H16 . . 119.9 ?
C17 C16 H16 . . 119.9 ?
C28 C29 C25 . . 120.6(4) ?
C28 C29 H29 . . 119.7 ?
C25 C29 H29 . . 119.7 ?
N2 C18 C19 . . 122.8(4) ?
N2 C18 H18 . . 118.6 ?
C19 C18 H18 . . 118.6 ?
N2 C17 C16 . . 123.7(4) ?
N2 C17 H17 . . 118.1 ?
C16 C17 H17 . . 118.1 ?
N4 C27 C26 . . 123.2(4) ?
N4 C27 H27 . . 118.4 ?
C26 C27 H27 . . 118.4 ?
N4 C28 C29 . . 123.6(4) ?
N4 C28 H28 . . 118.2 ?
C29 C28 H28 . . 118.2 ?
C17 N2 C18 . . 116.1(4) ?
C17 N2 Cu1 . 4_465 120.6(3) ?
C18 N2 Cu1 . 4_465 123.3(3) ?
C28 N4 C27 . . 116.2(4) ?
C28 N4 Cu2 . 4_465 123.5(3) ?
C27 N4 Cu2 . 4_465 120.3(3) ?

loop_
_geom_bond_atom_site_label_1
_geom_bond_atom_site_label_2
_geom_bond_site_symmetry_2
_geom_bond_distance
_geom_bond_publ_flag
Cu1 N2 4_666 1.913(3) ?
Cu1 N1 . 1.926(3) ?
Cu1 O2 . 2.180(3) ?
Cu2 N3 . 1.922(4) ?
Cu2 N4 4_666 1.931(3) ?
Cu2 O3 . 2.155(3) ?
N3 C20 . 1.339(6) ?
N3 C24 . 1.344(6) ?
C22 C21 . 1.387(6) ?
C22 C23 . 1.393(6) ?
C22 C25 . 1.483(5) ?
C13 C14 . 1.372(6) ?
C13 C12 . 1.397(6) ?
C13 H13 . 0.9300 ?
C5 C6 . 1.380(7) ?
C5 C4 . 1.383(7) ?
C5 Cl2 . 1.730(5) ?
C12 C11 . 1.381(6) ?
C12 C15 . 1.486(5) ?
C24 C23 . 1.373(6) ?
C24 H24 . 0.9300 ?
C10 N1 . 1.348(5) ?
C10 C11 . 1.366(5) ?
C10 H10 . 0.9300 ?
C11 H11 . 0.9300 ?
C14 N1 . 1.332(6) ?
C14 H14 . 0.9300 ?
C20 C21 . 1.380(6) ?
C20 H20 . 0.9300 ?
C21 H21 . 0.9300 ?
C4 O1 . 1.368(6) ?
C4 C3 . 1.384(8) ?
C3 C2 . 1.376(10) ?
C3 H3 . 0.9300 ?
C7 O1 . 1.443(6) ?
C7 C8 . 1.519(6) ?
C7 H7A . 0.9700 ?
C7 H7B . 0.9700 ?
C9 C2 . 1.379(10) ?
C9 C6 . 1.387(9) ?
C9 Cl1 . 1.762(7) ?
C6 H6 . 0.9300 ?
C2 H2 . 0.9300 ?
C8 O2 . 1.235(5) ?
C8 O3 . 1.243(5) ?
N6 O4 . 1.088(9) ?
N6 O5 . 1.169(8) ?
N6 O6 . 1.181(8) ?
C23 H23 . 0.9300 ?
C25 C26 . 1.374(6) ?
C25 C29 . 1.385(6) ?
C15 C16 . 1.373(6) ?
C15 C19 . 1.384(6) ?
C26 C27 . 1.381(6) ?
C26 H26 . 0.9300 ?
C19 C18 . 1.376(6) ?
C19 H19 . 0.9300 ?
C16 C17 . 1.379(6) ?
C16 H16 . 0.9300 ?
C29 C28 . 1.370(6) ?
C29 H29 . 0.9300 ?
C18 N2 . 1.341(5) ?
C18 H18 . 0.9300 ?
C17 N2 . 1.339(5) ?
C17 H17 . 0.9300 ?
C27 N4 . 1.342(6) ?
C27 H27 . 0.9300 ?
C28 N4 . 1.326(6) ?
C28 H28 . 0.9300 ?
N2 Cu1 4_465 1.913(3) ?
N4 Cu2 4_465 1.931(3) ?
